data_1569002
loop_
_publ_author_name
'Chen, Xiao-Wei'
'Hou, Zi-Chao'
'Chen, Chi'
'Zhang, Ling-Hui'
'Chen, Meng-En'
'Zhang, Fu-Min'

_publ_section_title
;
 Enantioselective total syntheses of six natural and two proposed
 meroterpenoids from <i>Psoralea corylifolia</i>.
;
_journal_issue 21
_journal_name_full 'Chemical science'
_journal_page_first 5699
_journal_page_last 5704
_journal_paper_doi 10.1039/d3sc00582h
_journal_volume 14
_journal_year 2023
_chemical_absolute_configuration ad
_chemical_formula_moiety '4(C19 H26 O3)'
_chemical_formula_sum 'C76 H104 O12'
_chemical_formula_weight 1209.59
_space_group_crystal_system triclinic
_space_group_IT_number 1
_space_group_name_Hall 'P 1'
_space_group_name_H-M_alt 'P 1'
_atom_sites_solution_hydrogens geom
_atom_sites_solution_primary dual
_audit_creation_date 2023-01-01
_audit_creation_method
;
Olex2 1.5
(compiled 2022.04.07 svn.rca3783a0 for OlexSys, GUI svn.r6498)
;
_audit_update_record
;
2023-01-02 deposited with the CCDC.	2023-05-02 downloaded from the CCDC.
;
_cell_angle_alpha 109.4870(10)
_cell_angle_beta 90.4410(10)
_cell_angle_gamma 100.6710(10)
_cell_formula_units_Z 1
_cell_length_a 9.51230(10)
_cell_length_b 11.7533(2)
_cell_length_c 16.8232(2)
_cell_measurement_reflns_used 32182
_cell_measurement_temperature 149.99(10)
_cell_measurement_theta_max 74.4010
_cell_measurement_theta_min 2.7850
_cell_volume 1737.54(4)
_computing_cell_refinement 'CrysAlisPro 1.171.41.113a (Rigaku OD, 2021)'
_computing_data_collection 'CrysAlisPro 1.171.41.113a (Rigaku OD, 2021)'
_computing_data_reduction 'CrysAlisPro 1.171.41.113a (Rigaku OD, 2021)'
_computing_molecular_graphics 'Olex2 1.5 (Dolomanov et al., 2009)'
_computing_publication_material 'Olex2 1.5 (Dolomanov et al., 2009)'
_computing_structure_refinement 'SHELXL 2018/3 (Sheldrick, 2015)'
_computing_structure_solution 'SHELXT 2018/2 (Sheldrick, 2018)'
_diffrn_ambient_environment N~2~
_diffrn_ambient_temperature 149.99(10)
_diffrn_detector 'Hybrid Pixel Array Detector'
_diffrn_detector_area_resol_mean 10.0000
_diffrn_detector_type HyPix
_diffrn_measured_fraction_theta_full 0.993
_diffrn_measured_fraction_theta_max 0.921
_diffrn_measurement_details
;
List of Runs (angles in degrees, time in seconds):

  # Type    Start    End  Width  t~exp~   \w     \q     \k     \f   Frames
#--------------------------------------------------------------------------
  1  \w    -93.00 -68.00   0.50    0.30    --  -47.57 144.00   3.00   50
  2  \w   -113.00 -69.00   0.50    0.30    --  -47.57-144.00 -49.00   88
  3  \w    -95.00 -27.00   0.50    0.30    --  -47.57 126.00-164.00  136
  4  \w     50.00  87.00   0.50    0.30    --   47.57-144.00 -49.00   74
  5  \w     67.00  92.00   0.50    0.30    --   47.57 144.00   3.00   50
  6  \w     57.00  82.00   0.50    0.30    --   47.57-126.00 117.00   50
  7  \w   -105.00 -49.00   0.50    1.00    -- -100.00 126.00-164.00  112
  8  \w   -144.00-119.00   0.50    1.00    -- -100.00-144.00 -49.00   50
  9  \w   -152.00-127.00   0.50    1.00    -- -100.00-126.00 117.00   50
 10  \w   -125.00 -65.00   0.50    1.00    -- -100.00 144.00   3.00  120
 11  \w     75.00 101.00   0.50    1.00    --  107.75-144.00 -49.00   52
 12  \w    112.00 138.00   0.50    1.00    --  107.75 144.00   3.00   52
 13  \w    101.00 126.00   0.50    1.00    --  107.75 126.00-164.00   50
 14  \w     73.00  98.00   0.50    1.00    --  107.75-126.00 117.00   50
 15  \w    -18.00  21.00   0.50    0.30    --   12.00  95.00-164.79   78
 16  \w    -18.00  16.00   0.50    0.30    --   12.00  95.00  44.23   68
 17  \w     -6.00  23.00   0.50    0.30    --   24.00  94.00 -64.21   58
 18  \w    -80.00 -19.00   0.50    0.30    --  -36.00 118.00 106.53  122
 19  \w      8.00  34.00   0.50    0.30    --   36.00  88.00  52.28   52
 20  \w      6.00  31.00   0.50    0.30    --   36.00  92.00 -66.54   50
 21  \w      8.00  35.00   0.50    0.30    --   36.00  89.00 140.32   54
 22  \w     30.00  56.00   0.50    0.30    --   52.00  76.00-138.15   52
 23  \w    100.00 125.00   0.50    0.30    --   52.00  76.00-138.15   50
 24  \w     31.00  65.00   0.50    0.30    --   52.00  78.00 139.95   68
 25  \w     29.00  62.00   0.50    0.30    --   52.00  77.00-105.64   66
 26  \w     30.00  73.00   0.50    0.30    --   52.00  75.00 -62.56   86
 27  \w     32.00  58.00   0.50    0.30    --   52.00  71.00  40.10   52
 28  \w     33.00  60.00   0.50    0.30    --   52.00  78.00-173.03   54
 29  \w     33.00  58.00   0.50    0.30    --   56.00  77.00  64.49   50
 30  \w     35.00  60.00   0.50    0.30    --   56.00  74.00 173.44   50
 31  \w     33.00  71.00   0.50    0.30    --   56.00  78.00 -17.02   76
 32  \w     37.00  63.00   0.50    0.30    --   56.00  73.00 -58.14   52
 33  \w    -67.00 -42.00   0.50    0.30    --  -60.00 -65.00-173.67   50
 34  \w     40.00  77.00   0.50    0.30    --   60.00  70.00 -32.01   74
 35  \w     40.00  66.00   0.50    0.30    --   60.00  73.00  33.90   52
 36  \w     40.00  66.00   0.50    0.30    --   60.00  71.00 132.78   52
 37  \w     41.00  77.00   0.50    0.30    --   60.00  72.00  96.01   72
 38  \w     39.00  69.00   0.50    0.30    --   60.00  74.00  77.89   60
 39  \w    -89.00 -48.00   0.50    0.30    --  -64.00 -64.00 143.73   82
 40  \w    -72.00 -46.00   0.50    0.30    --  -64.00 -66.00-151.36   52
 41  \w    -73.00 -47.00   0.50    0.30    --  -64.00 -66.00  93.65   52
 42  \w    -73.00 -48.00   0.50    0.30    --  -64.00 -65.00-132.53   50
 43  \w    -72.00 -47.00   0.50    0.30    --  -64.00 -65.00-123.46   50
 44  \w    -74.00 -48.00   0.50    0.30    --  -64.00 -64.00 173.64   52
 45  \w     43.00  69.00   0.50    0.30    --   64.00  76.00  38.93   52
 46  \w     44.00  70.00   0.50    0.30    --   64.00  74.00  95.80   52
 47  \w    -76.00 -50.00   0.50    0.30    --  -68.00 -69.00 -19.64   52
 48  \w    -76.00 -50.00   0.50    0.30    --  -68.00 -65.00-136.44   52
 49  \w    -78.00 -52.00   0.50    0.30    --  -68.00 -63.00 110.47   52
 50  \w    -83.00 -50.00   0.50    0.30    --  -68.00 -65.00  82.84   66
 51  \w    -79.00 -53.00   0.50    0.30    --  -68.00 -63.00  99.12   52
 52  \w    -77.00 -51.00   0.50    0.30    --  -68.00 -68.00  16.08   52
 53  \w    -77.00 -51.00   0.50    0.30    --  -68.00 -67.00 -80.52   52
 54  \w    -79.00 -53.00   0.50    0.30    --  -72.00 -68.00   9.39   52
 55  \w    -80.00 -54.00   0.50    0.30    --  -72.00 -67.00  38.87   52
 56  \w    -82.00 -56.00   0.50    0.30    --  -72.00 -66.00 -75.70   52
 57  \w    -82.00 -56.00   0.50    0.30    --  -72.00 -65.00  53.55   52
 58  \w    -74.00 -49.00   0.50    0.30    --  -72.00 -77.00-163.24   50
 59  \w    -82.00 -56.00   0.50    0.30    --  -72.00 -62.00-138.11   52
 60  \w    -83.00 -57.00   0.50    0.30    --  -72.00 -60.00-165.02   52
 61  \w    -75.00 -49.00   0.50    0.30    --  -72.00 -76.00 -77.42   52
 62  \w    -82.00 -56.00   0.50    0.30    --  -72.00 -65.00  72.86   52
 63  \w    -80.00 -55.00   0.50    0.30    --  -72.00 -63.00  80.62   50
 64  \w    -81.00 -55.00   0.50    0.30    --  -72.00 -67.00  31.51   52
 65  \w    -99.00 -54.00   0.50    0.30    --  -72.00 -68.00 -33.82   90
 66  \w    -84.00 -59.00   0.50    1.00    --  -76.00 -64.00  67.73   50
 67  \w    -83.00 -57.00   0.50    1.00    --  -76.00 -67.00 -54.04   52
 68  \w    -83.00 -58.00   0.50    1.00    --  -76.00 -64.00  60.87   50
 69  \w    -89.00 -63.00   0.50    1.00    --  -76.00 -62.00-122.28   52
 70  \w    -83.00 -57.00   0.50    1.00    --  -76.00 -72.00 -96.09   52
 71  \w    -84.00 -58.00   0.50    1.00    --  -76.00 -64.00  80.47   52
 72  \w    -88.00 -58.00   0.50    1.00    --  -80.00 -74.00 158.96   60
 73  \w    -95.00 -69.00   0.50    1.00    --  -80.00 -62.00-107.61   52
 74  \w    -91.00 -65.00   0.50    1.00    --  -80.00 -62.00  93.36   52
 75  \w    -91.00 -65.00   0.50    1.00    --  -80.00 -61.00-131.70   52
 76  \w    -89.00 -64.00   0.50    1.00    --  -80.00 -61.00 101.18   50
 77  \w   -110.00 -66.00   0.50    1.00    --  -80.00 -60.00-144.28   88
 78  \w   -151.00-116.00   0.50    1.00    --  -80.00 -60.00-144.28   70
 79  \w    -91.00 -65.00   0.50    1.00    --  -80.00 -62.00  80.14   52
 80  \w     60.00  85.00   0.50    1.00    --   80.00  71.00  79.19   50
 81  \w    -87.00 -61.00   0.50    1.00    --  -80.00 -71.00  33.56   52
 82  \w    -83.00 -58.00   0.50    1.00    --  -80.00 -74.00 170.06   50
 83  \w    -91.00 -66.00   0.50    1.00    --  -84.00 -65.00 -73.77   50
 84  \w    -86.00 -61.00   0.50    1.00    --  -84.00 -76.00 -34.56   50
 85  \w   -117.00 -66.00   0.50    1.00    --  -84.00 -65.00  57.18  102
 86  \w    -95.00 -63.00   0.50    1.00    --  -84.00 -73.00   6.99   64
 87  \w    -88.00 -62.00   0.50    1.00    --  -84.00 -75.00 154.81   52
 88  \w   -102.00 -71.00   0.50    1.00    --  -88.00 -65.00 -76.51   62
 89  \w    -92.00 -66.00   0.50    1.00    --  -88.00 -75.00 146.53   52
 90  \w   -153.00-119.00   0.50    1.00    --  -88.00 -75.00 146.53   68
 91  \w    -97.00 -71.00   0.50    1.00    --  -88.00 -65.00 -68.65   52
 92  \w    -94.00 -67.00   0.50    1.00    --  -88.00 -75.00-165.15   54
 93  \w   -119.00 -73.00   0.50    1.00    --  -88.00 -60.00-136.70   92
 94  \w    -94.00 -68.00   0.50    1.00    --  -88.00 -70.00  78.61   52
 95  \w    -96.00 -71.00   0.50    1.00    --  -88.00 -63.00  76.37   50
 96  \w    -93.00 -67.00   0.50    1.00    --  -88.00 -76.00 -39.92   52
 97  \w   -105.00 -67.00   0.50    1.00    --  -88.00 -73.00  36.49   76
 98  \w   -150.00-116.00   0.50    1.00    --  -88.00 -73.00  36.49   68
 99  \w    -91.00 -66.00   0.50    1.00    --  -88.00 -74.00-147.59   50
100  \w    -94.00 -69.00   0.50    1.00    --  -92.00 -77.00-121.70   50
101  \w   -165.00-108.00   0.50    1.00    --  -92.00 -77.00-121.70  114
102  \w   -141.00 -78.00   0.50    1.00    --  -92.00 -63.00 111.10  126
103  \w   -112.00 -69.00   0.50    1.00    --  -92.00 -76.00 139.63   86
104  \w   -115.00 -76.00   0.50    1.00    --  -92.00 -64.00 -92.16   78
105  \w   -145.00-119.00   0.50    1.00    --  -92.00 -76.00 139.63   52
106  \w    -97.00 -70.00   0.50    1.00    --  -92.00 -76.00-146.04   54
107  \w   -153.00-106.00   0.50    1.00    --  -92.00 -62.00-118.51   94
108  \w   -140.00-114.00   0.50    1.00    --  -92.00 -76.00-146.04   52
109  \w   -165.00 -70.00   0.50    1.00    --  -92.00 -75.00 165.57  190
110  \w   -102.00 -76.00   0.50    1.00    --  -92.00 -64.00  99.68   52
111  \w   -147.00 -73.00   0.50    1.00    --  -96.00 -76.00   3.90  148
112  \w   -108.00 -73.00   0.50    1.00    --  -96.00 -76.00  20.95   70
113  \w   -152.00-125.00   0.50    1.00    --  -96.00 -76.00  20.95   54
114  \w   -165.00 -73.00   0.50    1.00    --  -96.00 -76.00-178.39  184
115  \w   -156.00 -74.00   0.50    1.00    --  -96.00 -76.00 -21.36  164
116  \w   -169.00 -74.00   0.50    1.00    --  -96.00 -76.00  32.88  190
117  \w   -168.00 -73.00   0.50    1.00    --  -96.00 -76.00-149.60  190
118  \w    -98.00 -73.00   0.50    1.00    --  -96.00 -77.00 155.23   50
119  \w   -108.00 -74.00   0.50    1.00    --  -96.00 -75.00  -4.27   68
120  \w   -158.00 -80.00   0.50    1.00    -- -100.00 -71.00 -43.09  156
121  \w   -106.00 -81.00   0.50    1.00    -- -100.00 -67.00 -81.31   50
122  \w   -103.00 -77.00   0.50    1.00    -- -100.00 -77.00  94.12   52
123  \w   -172.00 -84.00   0.50    1.00    -- -100.00 -64.00 116.28  176
124  \w   -173.00 -77.00   0.50    1.00    -- -100.00 -78.00 -80.00  192
125  \w   -104.00 -79.00   0.50    1.00    -- -100.00 -75.00 -96.08   50
126  \w   -172.00-140.00   0.50    1.00    -- -100.00 -75.00 -96.08   64
127  \w   -154.00 -77.00   0.50    1.00    -- -100.00 -77.00 -30.00  154
128  \w   -108.00 -50.00   0.50    1.00    -- -100.00 111.00-142.03  116
129  \w    -68.00 -35.00   0.50    1.00    -- -100.00  61.00-120.00   66
130  \w    -65.00 -40.00   0.50    1.00    -- -100.00  61.00 120.00   50
131  \w   -126.00 -90.00   0.50    1.00    -- -100.00 144.00 -85.26   72
132  \w   -170.00 -81.00   0.50    1.00    -- -100.00 -67.00  99.52  178
133  \w   -108.00 -30.00   0.50    1.00    -- -100.00 109.00 -64.14  156
134  \w   -111.00 -58.00   0.50    1.00    -- -100.00 125.00  90.00  106
135  \w   -165.00-119.50   0.50    1.00    -- -100.00 -74.00 -61.40   91
;
_diffrn_measurement_device 'four-circle diffractometer'
_diffrn_measurement_device_type 'ROD, Synergy Custom system, HyPix'
_diffrn_measurement_method '\w scans'
_diffrn_orient_matrix_type 'CrysAlisPro convention (1999,Acta A55,543-557)'
_diffrn_orient_matrix_UB_11 -0.0104323000
_diffrn_orient_matrix_UB_12 -0.0966722000
_diffrn_orient_matrix_UB_13 -0.0892584000
_diffrn_orient_matrix_UB_21 -0.0203241000
_diffrn_orient_matrix_UB_22 -0.1034097000
_diffrn_orient_matrix_UB_23 0.0384738000
_diffrn_orient_matrix_UB_31 -0.1636824000
_diffrn_orient_matrix_UB_32 -0.0095272000
_diffrn_orient_matrix_UB_33 -0.0064628000
_diffrn_radiation_monochromator mirror
_diffrn_radiation_probe x-ray
_diffrn_radiation_type 'Cu K\a'
_diffrn_radiation_wavelength 1.54184
_diffrn_reflns_av_R_equivalents 0.0890
_diffrn_reflns_av_unetI/netI 0.0529
_diffrn_reflns_Laue_measured_fraction_full 0.993
_diffrn_reflns_Laue_measured_fraction_max 0.921
_diffrn_reflns_limit_h_max 10
_diffrn_reflns_limit_h_min -11
_diffrn_reflns_limit_k_max 14
_diffrn_reflns_limit_k_min -14
_diffrn_reflns_limit_l_max 20
_diffrn_reflns_limit_l_min -20
_diffrn_reflns_number 59003
_diffrn_reflns_point_group_measured_fraction_full 0.931
_diffrn_reflns_point_group_measured_fraction_max 0.845
_diffrn_reflns_theta_full 67.684
_diffrn_reflns_theta_max 76.866
_diffrn_reflns_theta_min 2.794
_diffrn_source 'Rotating-anode X-ray tube'
_diffrn_source_type 'Rigaku (Cu) X-ray Source'
_exptl_absorpt_coefficient_mu 0.607
_exptl_absorpt_correction_T_max 1.00000
_exptl_absorpt_correction_T_min 0.31230
_exptl_absorpt_correction_type multi-scan
_exptl_absorpt_process_details
;
CrysAlisPro 1.171.41.113a (Rigaku Oxford Diffraction, 2021)
Empirical absorption correction using spherical harmonics,
implemented in SCALE3 ABSPACK scaling algorithm.
;
_exptl_crystal_colour 'clear light colourless'
_exptl_crystal_colour_lustre clear
_exptl_crystal_colour_modifier light
_exptl_crystal_colour_primary colourless
_exptl_crystal_density_diffrn 1.156
_exptl_crystal_description block
_exptl_crystal_F_000 656
_exptl_crystal_size_max 0.16
_exptl_crystal_size_mid 0.13
_exptl_crystal_size_min 0.12
_refine_diff_density_max 0.481
_refine_diff_density_min -0.207
_refine_diff_density_rms 0.059
_refine_ls_abs_structure_details
;
 Flack x determined using 4681 quotients [(I+)-(I-)]/[(I+)+(I-)]
 (Parsons, Flack and Wagner, Acta Cryst. B69 (2013) 249-259).
;
_refine_ls_abs_structure_Flack 0.15(12)
_refine_ls_extinction_method none
_refine_ls_goodness_of_fit_ref 1.026
_refine_ls_hydrogen_treatment constr
_refine_ls_matrix_type full
_refine_ls_number_parameters 859
_refine_ls_number_reflns 12367
_refine_ls_number_restraints 4
_refine_ls_restrained_S_all 1.026
_refine_ls_R_factor_all 0.0592
_refine_ls_R_factor_gt 0.0558
_refine_ls_shift/su_max 0.000
_refine_ls_shift/su_mean 0.000
_refine_ls_structure_factor_coef Fsqd
_refine_ls_weighting_details 'w=1/[\s^2^(Fo^2^)+(0.1115P)^2^+0.0394P] where P=(Fo^2^+2Fc^2^)/3'
_refine_ls_weighting_scheme calc
_refine_ls_wR_factor_gt 0.1413
_refine_ls_wR_factor_ref 0.1440
_reflns_Friedel_coverage 0.834
_reflns_Friedel_fraction_full 0.869
_reflns_Friedel_fraction_max 0.768
_reflns_number_gt 11512
_reflns_number_total 12367
_reflns_threshold_expression 'I > 2\s(I)'
_cod_data_source_file d3sc00582h2.cif
_cod_data_source_block chenxw_1006-2_auto
_cod_depositor_comments
;
The following automatic conversions were performed:

data item '_chemical_absolute_configuration' value 'AD' was changed
to 'ad' in accordance with the
/home/data/users/saulius/crontab/automatic-downloads/rss-feeds/RSC/lib/dictionaries/cif_core.dic
dictionary named 'cif_core.dic' version 2.4.2 last updated on
2011-04-26.

Automatic conversion script
Id: cif_fix_values 8170 2020-07-09 18:12:32Z antanas 

 Adding full bibliography for 1568996--1569002.cif.
;
_cod_database_code 1569002
_shelx_shelxl_version_number 2018/3
_shelx_space_group_comment
;
The symmetry employed for this shelxl refinement is uniquely defined
by the following loop, which should always be used as a source of
symmetry information in preference to the above space-group names.
They are only intended as comments.
;
_shelx_estimated_absorpt_t_max 0.931
_shelx_estimated_absorpt_t_min 0.909
_olex2_refinement_description
;
1. Fixed Uiso
 At 1.2 times of:
  All C(H) groups, All C(H,H) groups
 At 1.5 times of:
  All C(H,H,H) groups, All O(H) groups
2. Restrained distances
 H8-H2
 2.4 with sigma of 0.01
3. Others
 Fixed Sof: H43A(0.6) H43(0.4) C74(0.6) H74A(0.6) H74B(0.6) C77(0.4) H77A(0.4)
 H77B(0.4) O12(0.75) H12(0.75) H7(0.25) H23(0.75) H60A(0.6) H60(0.4) C72(0.6)
 H72A(0.6) H72B(0.6) C79(0.4) H79A(0.4) H79B(0.4) H53A(0.6) H53(0.4) C75(0.6)
 H75A(0.6) H75B(0.6) C76(0.4) H76A(0.4) H76B(0.4) H62A(0.6) H62(0.4) C73(0.6)
 H73A(0.6) H73B(0.6) C78(0.4) H78A(0.4) H78B(0.4) O13(0.25) H13(0.25)
4.a Ternary CH refined with riding coordinates:
 C22(H22), C25(H25), C40(H40), C32(H32), C36(H36), C50(H50), C13(H13A),
 C33(H33), C34(H34), C26(H26), C27(H27), C39(H39)
4.b Secondary CH2 refined with riding coordinates:
 C41(H41A,H41B), C42(H42A,H42B), C48(H48A,H48B), C65(H65A,H65B), C29(H29A,
 H29B), C44(H44A,H44B), C46(H46A,H46B), C47(H47A,H47B)
4.c Aromatic/amide H refined with riding coordinates:
 C19(H19), C24(H24), C28(H28), C43(H43A), C43(H43), C7(H7), C23(H23), C35(H35),
  C38(H38), C60(H60A), C60(H60), C10(H10A), C15(H15), C53(H53A), C53(H53),
 C80(H80), C8(H8A), C14(H14), C20(H20), C62(H62A), C62(H62)
4.d X=CH2 refined with riding coordinates:
 C69(H69A,H69B), C74(H74A,H74B), C77(H77A,H77B), C70(H70A,H70B), C72(H72A,
 H72B), C79(H79A,H79B), C67(H67A,H67B), C75(H75A,H75B), C76(H76A,H76B),
 C66(H66A,H66B), C73(H73A,H73B), C78(H78A,H78B)
4.e Idealised Me refined as rotating group:
 C52(H52A,H52B,H52C), C58(H58A,H58B,H58C), C61(H61A,H61B,H61C), C57(H57A,H57B,
 H57C), C63(H63A,H63B,H63C), C71(H71A,H71B,H71C), C54(H54A,H54B,H54C), C64(H64A,
 H64B,H64C), C68(H68A,H68B,H68C), C51(H51A,H51B,H51C), C56(H56A,H56B,H56C),
 C59(H59A,H59B,H59C)
4.f Idealised tetrahedral OH refined as rotating group:
 O2(H2), O11(H11), O8(H8), O12(H12), O4(H4), O10(H10), O5(H5), O9(H9), O13(H13)
;
_olex2_submission_special_instructions 'No special instructions were received'
_oxdiff_exptl_absorpt_empirical_details
;
Empirical correction (ABSPACK) includes:
- Absorption correction using spherical harmonics
- Frame scaling
;
_oxdiff_exptl_absorpt_empirical_full_max 3.933
_oxdiff_exptl_absorpt_empirical_full_min 0.330

loop_
_space_group_symop_operation_xyz
'x, y, z'

loop_
_atom_site_label
_atom_site_type_symbol
_atom_site_fract_x
_atom_site_fract_y
_atom_site_fract_z
_atom_site_U_iso_or_equiv
_atom_site_adp_type
_atom_site_occupancy
_atom_site_site_symmetry_order
_atom_site_calc_flag
_atom_site_refinement_flags_posn
_atom_site_refinement_flags_adp
_atom_site_refinement_flags_occupancy
_atom_site_disorder_assembly
_atom_site_disorder_group
O1 O 0.1865(2) 0.65798(19) 0.67645(13) 0.0310(5) Uani 1 1 d . . . . .
O2 O -0.4740(2) 0.6119(2) 0.57998(14) 0.0322(5) Uani 1 1 d . . . . .
H2 H -0.526451 0.546019 0.580102 0.048 Uiso 1 1 calc DR U . . .
O11 O -0.3888(3) 0.4215(2) 0.60947(18) 0.0444(6) Uani 1 1 d . . . . .
H11 H -0.352920 0.369616 0.622826 0.067 Uiso 1 1 calc R U . . .
C1 C -0.3478(3) 0.6319(3) 0.62620(19) 0.0276(6) Uani 1 1 d . . . . .
C6 C -0.3029(3) 0.5346(3) 0.64353(19) 0.0284(6) Uani 1 1 d . . . . .
C9 C 0.3055(3) 0.7675(3) 0.8179(2) 0.0309(7) Uani 1 1 d . . . . .
C17 C -0.0975(3) 0.6775(3) 0.73072(18) 0.0259(6) Uani 1 1 d . . . . .
C19 C -0.2645(3) 0.7497(3) 0.6584(2) 0.0286(6) Uani 1 1 d . . . . .
H19 H -0.291717 0.815080 0.644722 0.034 Uiso 1 1 calc R U . . .
C22 C 0.1723(3) 0.7454(3) 0.75797(19) 0.0270(6) Uani 1 1 d . . . . .
H22 H 0.167418 0.825279 0.750091 0.032 Uiso 1 1 calc R U . . .
C24 C -0.1798(3) 0.5587(3) 0.69554(19) 0.0276(6) Uani 1 1 d . . . . .
H24 H -0.150515 0.492849 0.707631 0.033 Uiso 1 1 calc R U . . .
C25 C 0.0302(3) 0.7017(3) 0.79193(18) 0.0266(6) Uani 1 1 d . . . . .
H25 H 0.035656 0.622201 0.800235 0.032 Uiso 1 1 calc R U . . .
C28 C -0.1419(3) 0.7720(3) 0.7105(2) 0.0301(6) Uani 1 1 d . . . . .
H28 H -0.086712 0.853374 0.733061 0.036 Uiso 1 1 calc R U . . .
C40 C 0.0119(4) 0.7960(3) 0.8798(2) 0.0327(7) Uani 1 1 d . . . . .
H40 H 0.006527 0.875369 0.871273 0.039 Uiso 1 1 calc R U . . .
C41 C 0.2821(4) 0.8605(3) 0.9040(2) 0.0380(7) Uani 1 1 d . . . . .
H41A H 0.363866 0.872249 0.944588 0.046 Uiso 1 1 calc R U . . .
H41B H 0.281419 0.940831 0.897144 0.046 Uiso 1 1 calc R U . . .
C42 C 0.1432(4) 0.8208(3) 0.9408(2) 0.0375(7) Uani 1 1 d . . . . .
H42A H 0.133222 0.886254 0.994478 0.045 Uiso 1 1 calc R U . . .
H42B H 0.147665 0.745239 0.953694 0.045 Uiso 1 1 calc R U . . .
C43 C 0.3287(4) 0.6479(3) 0.8266(2) 0.0362(7) Uani 1 1 d . . . . .
H43A H 0.313294 0.576228 0.777433 0.043 Uiso 0.6 1 calc R U P A 2
H43 H 0.258914 0.610444 0.855165 0.043 Uiso 0.4 1 calc R U P B 1
C45 C -0.1264(4) 0.7559(4) 0.9160(2) 0.0406(8) Uani 1 1 d . . . . .
C52 C -0.1535(5) 0.6331(4) 0.9251(2) 0.0494(10) Uani 1 1 d . . . . .
H52A H -0.178396 0.569422 0.869249 0.074 Uiso 1 1 calc R U . . .
H52B H -0.233023 0.626976 0.961114 0.074 Uiso 1 1 calc R U . . .
H52C H -0.067069 0.621334 0.950935 0.074 Uiso 1 1 calc R U . . .
C58 C 0.1742(5) 0.7010(4) 0.6073(2) 0.0472(9) Uani 1 1 d . . . . .
H58A H 0.192131 0.638599 0.554947 0.071 Uiso 1 1 calc R U . . .
H58B H 0.244717 0.777505 0.617195 0.071 Uiso 1 1 calc R U . . .
H58C H 0.077392 0.716564 0.602228 0.071 Uiso 1 1 calc R U . . .
C61 C 0.4369(4) 0.8239(3) 0.7814(2) 0.0422(8) Uani 1 1 d . . . . .
H61A H 0.451366 0.765451 0.726404 0.063 Uiso 1 1 calc R U . . .
H61B H 0.521927 0.841945 0.820168 0.063 Uiso 1 1 calc R U . . .
H61C H 0.421216 0.900189 0.774440 0.063 Uiso 1 1 calc R U . . .
C69 C -0.2185(5) 0.8322(5) 0.9403(3) 0.0577(11) Uani 1 1 d . . . . .
H69A H -0.304159 0.807863 0.964188 0.069 Uiso 1 1 calc R U . . .
H69B H -0.198178 0.910619 0.933726 0.069 Uiso 1 1 calc R U . . .
C74 C 0.3706(8) 0.6374(6) 0.9015(4) 0.0462(14) Uani 0.6 1 d . . P C 2
H74A H 0.386773 0.707569 0.951653 0.055 Uiso 0.6 1 calc R U P C 2
H74B H 0.383514 0.560060 0.903264 0.055 Uiso 0.6 1 calc R U P C 2
C77 C 0.4348(12) 0.5892(11) 0.7991(6) 0.050(2) Uani 0.4 1 d . . P C 1
H77A H 0.507845 0.622159 0.770111 0.060 Uiso 0.4 1 calc R U P C 1
H77B H 0.437785 0.514296 0.808475 0.060 Uiso 0.4 1 calc R U P C 1
O3 O 0.1129(2) 0.3530(2) 0.33137(14) 0.0321(5) Uani 1 1 d . . . . .
O8 O -0.5196(3) 0.3894(2) 0.42806(14) 0.0344(5) Uani 1 1 d . . . . .
H8 H -0.540907 0.456276 0.429656 0.052 Uiso 1 1 calc DR U . . .
O12 O -0.3416(4) 0.5804(2) 0.4014(2) 0.0360(7) Uani 0.75 1 d . . P D 1
H12 H -0.276384 0.632508 0.392311 0.054 Uiso 0.75 1 calc R U P D 1
C3 C -0.4041(3) 0.3695(3) 0.38031(19) 0.0276(6) Uani 1 1 d . . . . .
C7 C -0.3139(4) 0.4661(3) 0.36450(19) 0.0296(6) Uani 1 1 d . . . . .
H7 H -0.327507 0.548141 0.389989 0.036 Uiso 0.25 1 calc R U P D 2
C21 C -0.1819(3) 0.3227(3) 0.27360(18) 0.0288(6) Uani 1 1 d . . . . .
C23 C -0.3807(3) 0.2504(3) 0.3448(2) 0.0293(6) Uani 1 1 d . . . . .
H23 H -0.439581 0.184729 0.357203 0.035 Uiso 0.75 1 calc R U P E 1
C32 C -0.0650(3) 0.2992(3) 0.21301(19) 0.0298(6) Uani 1 1 d . . . . .
H32 H -0.026978 0.378035 0.202920 0.036 Uiso 1 1 calc R U . . .
C35 C -0.2040(4) 0.4419(3) 0.3113(2) 0.0300(6) Uani 1 1 d . . . . .
H35 H -0.142957 0.508013 0.300618 0.036 Uiso 1 1 calc R U . . .
C36 C 0.0606(3) 0.2633(3) 0.2499(2) 0.0299(6) Uani 1 1 d . . . . .
H36 H 0.023733 0.183062 0.258323 0.036 Uiso 1 1 calc R U . . .
C37 C 0.1856(4) 0.2458(3) 0.1920(2) 0.0359(7) Uani 1 1 d . . . . .
C38 C -0.2715(3) 0.2272(3) 0.2913(2) 0.0298(6) Uani 1 1 d . . . . .
H38 H -0.257341 0.145186 0.266353 0.036 Uiso 1 1 calc R U . . .
C48 C -0.0016(4) 0.1841(4) 0.0666(2) 0.0489(9) Uani 1 1 d . . . . .
H48A H 0.031811 0.261402 0.054788 0.059 Uiso 1 1 calc R U . . .
H48B H -0.037927 0.117994 0.012261 0.059 Uiso 1 1 calc R U . . .
C50 C -0.1223(4) 0.2002(3) 0.1257(2) 0.0386(8) Uani 1 1 d . . . . .
H50 H -0.154620 0.120155 0.135335 0.046 Uiso 1 1 calc R U . . .
C55 C -0.2507(5) 0.2275(5) 0.0868(2) 0.0519(10) Uani 1 1 d . . . . .
C57 C 0.0763(5) 0.3130(4) 0.4013(2) 0.0505(10) Uani 1 1 d . . . . .
H57A H 0.113156 0.238189 0.395116 0.076 Uiso 1 1 calc R U . . .
H57B H -0.028259 0.295560 0.402894 0.076 Uiso 1 1 calc R U . . .
H57C H 0.118935 0.377882 0.454030 0.076 Uiso 1 1 calc R U . . .
C60 C 0.2577(4) 0.3672(3) 0.1838(2) 0.0422(8) Uani 1 1 d . . . . .
H60A H 0.200184 0.403066 0.156363 0.051 Uiso 0.6 1 calc R U P F 2
H60 H 0.268910 0.441635 0.230655 0.051 Uiso 0.4 1 calc R U P G 1
C63 C 0.2937(4) 0.1934(4) 0.2304(3) 0.0483(9) Uani 1 1 d . . . . .
H63A H 0.336394 0.254318 0.284659 0.072 Uiso 1 1 calc R U . . .
H63B H 0.369226 0.174127 0.191785 0.072 Uiso 1 1 calc R U . . .
H63C H 0.244514 0.118219 0.239493 0.072 Uiso 1 1 calc R U . . .
C65 C 0.1240(4) 0.1513(4) 0.1055(2) 0.0472(9) Uani 1 1 d . . . . .
H65A H 0.201270 0.143863 0.066099 0.057 Uiso 1 1 calc R U . . .
H65B H 0.091827 0.069990 0.111890 0.057 Uiso 1 1 calc R U . . .
C70 C -0.3707(5) 0.1402(6) 0.0587(3) 0.0694(14) Uani 1 1 d . . . . .
H70A H -0.450081 0.156781 0.032977 0.083 Uiso 1 1 calc R U . . .
H70B H -0.375878 0.061940 0.064682 0.083 Uiso 1 1 calc R U . . .
C71 C -0.2367(6) 0.3504(5) 0.0792(3) 0.0642(13) Uani 1 1 d . . . . .
H71A H -0.235739 0.412078 0.135432 0.096 Uiso 1 1 calc R U . . .
H71B H -0.317922 0.350980 0.043276 0.096 Uiso 1 1 calc R U . . .
H71C H -0.146962 0.369871 0.053865 0.096 Uiso 1 1 calc R U . . .
C72 C 0.3903(8) 0.4300(7) 0.2097(5) 0.0544(17) Uani 0.6 1 d . . P H 2
H72A H 0.453636 0.399378 0.237677 0.065 Uiso 0.6 1 calc R U P H 2
H72B H 0.422013 0.505766 0.200381 0.065 Uiso 0.6 1 calc R U P H 2
C79 C 0.3069(13) 0.3673(10) 0.1068(7) 0.056(3) Uani 0.4 1 d . . P H 1
H79A H 0.295172 0.292319 0.060322 0.067 Uiso 0.4 1 calc R U P H 1
H79B H 0.352440 0.442403 0.100231 0.067 Uiso 0.4 1 calc R U P H 1
O4 O 0.2842(2) 0.44484(19) 0.59477(14) 0.0307(5) Uani 1 1 d . . . . .
H4 H 0.257692 0.506213 0.628796 0.046 Uiso 1 1 calc R U . . .
O6 O -0.2530(3) 0.24062(19) 0.62485(14) 0.0328(5) Uani 1 1 d . . . . .
O10 O 0.3607(3) 0.2216(2) 0.50701(16) 0.0381(5) Uani 1 1 d . . . . .
H10 H 0.398453 0.292862 0.508549 0.057 Uiso 1 1 calc R U . . .
C2 C 0.2144(3) 0.3395(3) 0.60737(19) 0.0259(6) Uani 1 1 d . . . . .
C4 C 0.2550(3) 0.2281(3) 0.56134(18) 0.0277(6) Uani 1 1 d . . . . .
C10 C 0.1069(3) 0.3401(3) 0.66190(18) 0.0251(6) Uani 1 1 d . . . . .
H10A H 0.080250 0.415893 0.692467 0.030 Uiso 1 1 calc R U . . .
C13 C -0.0844(3) 0.2342(3) 0.73203(19) 0.0260(6) Uani 1 1 d . . . . .
H13A H -0.085745 0.322233 0.764898 0.031 Uiso 1 1 calc R U . . .
C15 C 0.0781(3) 0.1228(3) 0.6282(2) 0.0292(6) Uani 1 1 d . . . . .
H15 H 0.032245 0.048165 0.635177 0.035 Uiso 1 1 calc R U . . .
C16 C -0.3601(3) 0.1730(3) 0.7359(2) 0.0316(7) Uani 1 1 d . . . . .
C18 C 0.0360(3) 0.2319(3) 0.67335(19) 0.0264(6) Uani 1 1 d . . . . .
C29 C -0.3288(4) 0.1098(3) 0.7993(2) 0.0342(7) Uani 1 1 d . . . . .
H29A H -0.407429 0.112173 0.837686 0.041 Uiso 1 1 calc R U . . .
H29B H -0.327795 0.022207 0.767738 0.041 Uiso 1 1 calc R U . . .
C31 C 0.0825(4) 0.2223(3) 0.8471(2) 0.0369(7) Uani 1 1 d . . . . .
C33 C -0.2306(3) 0.1757(3) 0.68156(19) 0.0276(6) Uani 1 1 d . . . . .
H33 H -0.227588 0.088800 0.646568 0.033 Uiso 1 1 calc R U . . .
C34 C -0.0610(4) 0.1688(3) 0.7961(2) 0.0304(6) Uani 1 1 d . . . . .
H34 H -0.060559 0.080776 0.762531 0.036 Uiso 1 1 calc R U . . .
C44 C -0.1864(4) 0.1694(3) 0.8523(2) 0.0355(7) Uani 1 1 d . . . . .
H44A H -0.172276 0.124004 0.890845 0.043 Uiso 1 1 calc R U . . .
H44B H -0.189188 0.255302 0.887172 0.043 Uiso 1 1 calc R U . . .
C53 C -0.3836(4) 0.3019(3) 0.7816(2) 0.0397(8) Uani 1 1 d . . . . .
H53A H -0.310635 0.355745 0.823002 0.048 Uiso 0.6 1 calc R U P I 2
H53 H -0.372224 0.358562 0.751841 0.048 Uiso 0.4 1 calc R U P J 1
C54 C -0.2396(5) 0.1767(4) 0.5383(2) 0.0459(9) Uani 1 1 d . . . . .
H54A H -0.265501 0.224019 0.504182 0.069 Uiso 1 1 calc R U . . .
H54B H -0.303645 0.095698 0.520664 0.069 Uiso 1 1 calc R U . . .
H54C H -0.140206 0.166298 0.530165 0.069 Uiso 1 1 calc R U . . .
C64 C 0.1135(5) 0.3558(4) 0.8966(3) 0.0493(9) Uani 1 1 d . . . . .
H64A H 0.126802 0.402862 0.857901 0.074 Uiso 1 1 calc R U . . .
H64B H 0.201081 0.376081 0.933708 0.074 Uiso 1 1 calc R U . . .
H64C H 0.033069 0.376853 0.930857 0.074 Uiso 1 1 calc R U . . .
C67 C 0.1738(5) 0.1497(4) 0.8481(3) 0.0549(10) Uani 1 1 d . . . . .
H67A H 0.262445 0.183094 0.881395 0.066 Uiso 1 1 calc R U . . .
H67B H 0.150344 0.064475 0.815607 0.066 Uiso 1 1 calc R U . . .
C68 C -0.4941(4) 0.0956(4) 0.6779(3) 0.0425(8) Uani 1 1 d . . . . .
H68A H -0.479201 0.011607 0.649694 0.064 Uiso 1 1 calc R U . . .
H68B H -0.511288 0.132571 0.635355 0.064 Uiso 1 1 calc R U . . .
H68C H -0.577325 0.093283 0.711760 0.064 Uiso 1 1 calc R U . . .
C75 C -0.4975(9) 0.3469(7) 0.7691(5) 0.0582(18) Uani 0.6 1 d . . P K 2
H75A H -0.573083 0.296434 0.728321 0.070 Uiso 0.6 1 calc R U P K 2
H75B H -0.502923 0.429421 0.800914 0.070 Uiso 0.6 1 calc R U P K 2
C76 C -0.4216(10) 0.3430(8) 0.8663(6) 0.0397(19) Uani 0.4 1 d . . P K 1
H76A H -0.433637 0.288352 0.897630 0.048 Uiso 0.4 1 calc R U P K 1
H76B H -0.434950 0.425128 0.891762 0.048 Uiso 0.4 1 calc R U P K 1
C80 C 0.1860(4) 0.1210(3) 0.5728(2) 0.0302(6) Uani 1 1 d . . . . .
H80 H 0.212770 0.045141 0.542517 0.036 Uiso 1 1 calc R U . . .
O5 O 0.3187(2) 0.56080(19) 0.41420(14) 0.0323(5) Uani 1 1 d . . . . .
H5 H 0.264095 0.498998 0.380001 0.048 Uiso 1 1 calc R U . . .
O7 O -0.1271(2) 0.75904(19) 0.37990(14) 0.0325(5) Uani 1 1 d . . . . .
O9 O 0.5004(3) 0.7837(2) 0.49994(15) 0.0371(5) Uani 1 1 d . . . . .
H9 H 0.495658 0.714808 0.505737 0.056 Uiso 1 1 calc R U . . .
C5 C 0.2973(3) 0.6652(3) 0.40050(18) 0.0260(6) Uani 1 1 d . . . . .
C8 C 0.1870(3) 0.6641(3) 0.34585(18) 0.0263(6) Uani 1 1 d . . . . .
H8A H 0.123780 0.588297 0.316415 0.032 Uiso 1 1 calc R U . . .
C11 C 0.3913(3) 0.7768(3) 0.44529(19) 0.0283(6) Uani 1 1 d . . . . .
C12 C 0.1661(3) 0.7713(3) 0.33282(18) 0.0271(6) Uani 1 1 d . . . . .
C14 C 0.3702(3) 0.8834(3) 0.4329(2) 0.0300(6) Uani 1 1 d . . . . .
H14 H 0.432329 0.959518 0.462959 0.036 Uiso 1 1 calc R U . . .
C20 C 0.2598(3) 0.8810(3) 0.3774(2) 0.0301(6) Uani 1 1 d . . . . .
H20 H 0.248136 0.955328 0.369830 0.036 Uiso 1 1 calc R U . . .
C26 C -0.0767(3) 0.8241(3) 0.32378(19) 0.0277(6) Uani 1 1 d . . . . .
H26 H -0.033613 0.910957 0.359200 0.033 Uiso 1 1 calc R U . . .
C27 C 0.0422(3) 0.7671(3) 0.27421(19) 0.0288(6) Uani 1 1 d . . . . .
H27 H 0.000762 0.678463 0.242340 0.035 Uiso 1 1 calc R U . . .
C30 C -0.2048(4) 0.8275(3) 0.2690(2) 0.0332(7) Uani 1 1 d . . . . .
C39 C 0.0930(4) 0.8292(3) 0.2085(2) 0.0334(7) Uani 1 1 d . . . . .
H39 H 0.136515 0.917325 0.240504 0.040 Uiso 1 1 calc R U . . .
C46 C -0.1462(4) 0.8897(3) 0.2057(2) 0.0359(7) Uani 1 1 d . . . . .
H46A H -0.226954 0.888668 0.167859 0.043 Uiso 1 1 calc R U . . .
H46B H -0.102215 0.976892 0.237138 0.043 Uiso 1 1 calc R U . . .
C47 C -0.0355(4) 0.8279(3) 0.1525(2) 0.0399(8) Uani 1 1 d . . . . .
H47A H -0.002302 0.871381 0.112734 0.048 Uiso 1 1 calc R U . . .
H47B H -0.079936 0.741700 0.118838 0.048 Uiso 1 1 calc R U . . .
C49 C 0.2078(5) 0.7717(4) 0.1568(2) 0.0452(9) Uani 1 1 d . . . . .
C51 C -0.3028(4) 0.9039(4) 0.3266(3) 0.0429(8) Uani 1 1 d . . . . .
H51A H -0.332140 0.868787 0.370597 0.064 Uiso 1 1 calc R U . . .
H51B H -0.388055 0.902473 0.292894 0.064 Uiso 1 1 calc R U . . .
H51C H -0.250894 0.989034 0.352978 0.064 Uiso 1 1 calc R U . . .
C56 C -0.0846(4) 0.8218(4) 0.4668(2) 0.0443(8) Uani 1 1 d . . . . .
H56A H 0.020064 0.835691 0.475576 0.067 Uiso 1 1 calc R U . . .
H56B H -0.129134 0.771966 0.499842 0.067 Uiso 1 1 calc R U . . .
H56C H -0.115206 0.901169 0.485151 0.067 Uiso 1 1 calc R U . . .
C59 C 0.1760(6) 0.6407(4) 0.1091(3) 0.0550(11) Uani 1 1 d . . . . .
H59A H 0.166657 0.594447 0.148350 0.083 Uiso 1 1 calc R U . . .
H59B H 0.253873 0.619075 0.072783 0.083 Uiso 1 1 calc R U . . .
H59C H 0.085867 0.619947 0.074099 0.083 Uiso 1 1 calc R U . . .
C62 C -0.2903(4) 0.6972(3) 0.2239(3) 0.0421(8) Uani 1 1 d . . . . .
H62A H -0.306244 0.641938 0.254668 0.051 Uiso 0.6 1 calc R U P L 2
H62 H -0.246713 0.640446 0.182237 0.051 Uiso 0.4 1 calc R U P M 1
C66 C 0.3367(5) 0.8438(5) 0.1543(3) 0.0591(11) Uani 1 1 d . . . . .
H66A H 0.407950 0.808415 0.120829 0.071 Uiso 1 1 calc R U . . .
H66B H 0.355244 0.929433 0.185947 0.071 Uiso 1 1 calc R U . . .
C73 C -0.3464(7) 0.6548(6) 0.1396(4) 0.0440(14) Uani 0.6 1 d . . P N 2
H73A H -0.332087 0.708111 0.107315 0.053 Uiso 0.6 1 calc R U P N 2
H73B H -0.398795 0.572805 0.114748 0.053 Uiso 0.6 1 calc R U P N 2
C78 C -0.4311(13) 0.6589(10) 0.2421(7) 0.054(3) Uani 0.4 1 d . . P N 1
H78A H -0.476165 0.714624 0.283560 0.065 Uiso 0.4 1 calc R U P N 1
H78B H -0.481514 0.577318 0.212958 0.065 Uiso 0.4 1 calc R U P N 1
O13 O -0.4716(10) 0.1536(8) 0.3595(6) 0.0341(19) Uani 0.25 1 d . . P O 2
H13 H -0.524643 0.181787 0.397875 0.051 Uiso 0.25 1 calc R U P O 2

loop_
_atom_site_aniso_label
_atom_site_aniso_U_11
_atom_site_aniso_U_22
_atom_site_aniso_U_33
_atom_site_aniso_U_23
_atom_site_aniso_U_13
_atom_site_aniso_U_12
O1 0.0343(13) 0.0324(10) 0.0274(10) 0.0097(9) 0.0051(9) 0.0103(9)
O2 0.0276(12) 0.0324(10) 0.0369(11) 0.0135(9) -0.0028(9) 0.0036(8)
O11 0.0425(15) 0.0325(12) 0.0557(15) 0.0152(11) -0.0150(12) 0.0017(10)
C1 0.0237(16) 0.0327(14) 0.0272(14) 0.0105(12) 0.0005(12) 0.0072(12)
C6 0.0285(17) 0.0262(14) 0.0298(14) 0.0086(11) 0.0005(13) 0.0056(12)
C9 0.0244(16) 0.0312(15) 0.0359(16) 0.0109(13) 0.0012(13) 0.0041(12)
C17 0.0232(15) 0.0290(14) 0.0239(13) 0.0065(11) 0.0040(12) 0.0061(11)
C19 0.0286(16) 0.0274(14) 0.0322(14) 0.0116(12) 0.0034(12) 0.0088(11)
C22 0.0270(16) 0.0237(13) 0.0287(14) 0.0068(11) 0.0033(12) 0.0048(11)
C24 0.0276(16) 0.0277(13) 0.0278(14) 0.0087(11) 0.0023(12) 0.0076(11)
C25 0.0246(15) 0.0281(13) 0.0266(14) 0.0085(11) 0.0017(12) 0.0055(11)
C28 0.0304(17) 0.0259(14) 0.0328(15) 0.0095(12) -0.0002(13) 0.0033(12)
C40 0.0298(17) 0.0357(16) 0.0281(15) 0.0049(12) 0.0042(13) 0.0066(12)
C41 0.0310(18) 0.0405(17) 0.0335(16) 0.0047(14) -0.0040(14) 0.0005(13)
C42 0.0339(19) 0.0449(18) 0.0283(15) 0.0063(13) 0.0014(14) 0.0063(14)
C43 0.0285(17) 0.0406(17) 0.0410(17) 0.0149(14) 0.0020(14) 0.0085(13)
C45 0.0297(19) 0.056(2) 0.0285(15) 0.0066(15) 0.0026(14) 0.0034(15)
C52 0.046(2) 0.053(2) 0.0390(19) 0.0108(16) 0.0118(17) -0.0046(17)
C58 0.063(3) 0.054(2) 0.0345(18) 0.0203(16) 0.0138(17) 0.0279(19)
C61 0.0281(18) 0.0467(19) 0.049(2) 0.0173(16) 0.0043(16) -0.0010(14)
C69 0.037(2) 0.073(3) 0.064(3) 0.020(2) 0.019(2) 0.0185(19)
C74 0.047(4) 0.040(3) 0.050(3) 0.010(3) 0.001(3) 0.015(3)
C77 0.054(6) 0.067(6) 0.043(5) 0.026(5) 0.013(5) 0.033(5)
O3 0.0298(12) 0.0333(11) 0.0304(11) 0.0096(9) -0.0012(9) 0.0017(9)
O8 0.0371(13) 0.0327(11) 0.0368(11) 0.0132(9) 0.0109(10) 0.0126(9)
O12 0.0390(18) 0.0231(13) 0.0447(17) 0.0093(12) 0.0155(14) 0.0069(12)
C3 0.0246(15) 0.0320(14) 0.0281(14) 0.0112(11) 0.0032(12) 0.0080(11)
C7 0.0307(17) 0.0273(14) 0.0295(14) 0.0073(12) 0.0023(13) 0.0069(12)
C21 0.0261(16) 0.0337(15) 0.0246(13) 0.0081(12) -0.0027(12) 0.0050(12)
C23 0.0274(16) 0.0291(14) 0.0324(15) 0.0127(12) 0.0012(13) 0.0040(11)
C32 0.0293(17) 0.0296(14) 0.0288(15) 0.0082(12) 0.0025(12) 0.0052(12)
C35 0.0294(17) 0.0306(14) 0.0293(14) 0.0111(11) 0.0003(12) 0.0025(12)
C36 0.0282(17) 0.0252(13) 0.0321(15) 0.0058(12) -0.0009(13) 0.0024(11)
C37 0.0260(17) 0.0357(16) 0.0425(18) 0.0080(14) 0.0015(14) 0.0078(13)
C38 0.0285(16) 0.0296(14) 0.0314(15) 0.0093(12) 0.0024(13) 0.0079(12)
C48 0.037(2) 0.068(2) 0.0305(17) 0.0025(17) 0.0018(16) 0.0121(18)
C50 0.0347(19) 0.0477(19) 0.0253(15) 0.0029(14) -0.0026(14) 0.0064(14)
C55 0.041(2) 0.081(3) 0.0295(17) 0.0088(17) 0.0004(15) 0.019(2)
C57 0.051(2) 0.060(2) 0.0380(18) 0.0238(17) -0.0046(17) -0.0089(18)
C60 0.0313(19) 0.047(2) 0.047(2) 0.0166(16) 0.0081(16) 0.0037(15)
C63 0.035(2) 0.047(2) 0.060(2) 0.0105(17) 0.0006(18) 0.0160(15)
C65 0.036(2) 0.051(2) 0.044(2) -0.0016(16) 0.0102(16) 0.0135(16)
C70 0.034(2) 0.104(4) 0.061(3) 0.017(3) -0.008(2) 0.014(2)
C71 0.072(3) 0.086(3) 0.042(2) 0.019(2) -0.006(2) 0.038(3)
C72 0.041(4) 0.063(4) 0.056(4) 0.027(3) 0.005(3) -0.011(3)
C79 0.053(6) 0.045(5) 0.060(6) 0.010(5) 0.002(5) 0.003(4)
O4 0.0286(12) 0.0271(10) 0.0368(11) 0.0117(9) 0.0091(9) 0.0044(8)
O6 0.0364(13) 0.0351(11) 0.0302(11) 0.0134(9) 0.0014(9) 0.0110(9)
O10 0.0363(13) 0.0314(11) 0.0463(13) 0.0113(10) 0.0174(11) 0.0092(9)
C2 0.0219(15) 0.0268(14) 0.0294(14) 0.0112(11) 0.0000(12) 0.0027(11)
C4 0.0199(15) 0.0352(15) 0.0268(14) 0.0089(12) 0.0010(12) 0.0054(12)
C10 0.0238(15) 0.0254(13) 0.0244(13) 0.0055(11) 0.0000(11) 0.0063(11)
C13 0.0241(15) 0.0255(13) 0.0280(14) 0.0091(11) 0.0037(12) 0.0041(11)
C15 0.0288(16) 0.0253(13) 0.0331(15) 0.0100(12) 0.0019(13) 0.0039(11)
C16 0.0256(17) 0.0337(15) 0.0343(16) 0.0110(13) 0.0032(13) 0.0039(12)
C18 0.0225(15) 0.0287(14) 0.0269(14) 0.0083(11) -0.0007(12) 0.0043(11)
C29 0.0298(17) 0.0381(16) 0.0359(16) 0.0163(13) 0.0075(14) 0.0025(13)
C31 0.0310(18) 0.0493(19) 0.0334(16) 0.0209(14) 0.0003(14) 0.0028(14)
C33 0.0290(16) 0.0263(13) 0.0273(14) 0.0083(11) 0.0000(12) 0.0069(11)
C34 0.0292(17) 0.0296(14) 0.0321(15) 0.0120(12) -0.0017(13) 0.0028(12)
C44 0.0304(18) 0.0484(18) 0.0306(15) 0.0193(14) 0.0014(14) 0.0042(14)
C53 0.0344(19) 0.0380(17) 0.0471(19) 0.0128(15) 0.0129(16) 0.0113(14)
C54 0.050(2) 0.063(2) 0.0306(17) 0.0190(16) 0.0010(16) 0.0207(18)
C64 0.044(2) 0.047(2) 0.049(2) 0.0147(16) -0.0128(17) -0.0064(16)
C67 0.041(2) 0.066(3) 0.064(3) 0.028(2) -0.0065(19) 0.0134(19)
C68 0.0283(18) 0.0493(19) 0.050(2) 0.0194(16) -0.0006(16) 0.0035(14)
C75 0.065(5) 0.055(4) 0.058(4) 0.013(3) 0.009(4) 0.033(4)
C76 0.038(5) 0.036(4) 0.048(5) 0.016(4) 0.007(4) 0.014(3)
C80 0.0292(17) 0.0265(14) 0.0328(15) 0.0057(11) 0.0036(13) 0.0087(11)
O5 0.0325(12) 0.0277(10) 0.0369(11) 0.0111(9) -0.0042(9) 0.0068(8)
O7 0.0305(12) 0.0352(11) 0.0330(11) 0.0160(9) 0.0027(9) 0.0015(9)
O9 0.0328(13) 0.0325(11) 0.0433(12) 0.0107(10) -0.0122(10) 0.0046(9)
C5 0.0275(16) 0.0253(13) 0.0264(14) 0.0085(11) 0.0044(12) 0.0091(11)
C8 0.0258(15) 0.0260(13) 0.0257(13) 0.0070(11) 0.0035(12) 0.0053(11)
C11 0.0229(15) 0.0333(15) 0.0297(14) 0.0111(12) 0.0031(12) 0.0078(12)
C12 0.0258(16) 0.0289(14) 0.0271(14) 0.0087(11) 0.0064(12) 0.0082(11)
C14 0.0280(17) 0.0251(13) 0.0323(15) 0.0046(11) 0.0042(13) 0.0037(11)
C20 0.0295(17) 0.0265(14) 0.0358(16) 0.0123(12) 0.0043(13) 0.0064(12)
C26 0.0293(16) 0.0251(13) 0.0300(14) 0.0120(11) 0.0038(12) 0.0040(11)
C27 0.0318(17) 0.0257(13) 0.0290(14) 0.0092(11) -0.0003(13) 0.0065(11)
C30 0.0293(17) 0.0326(15) 0.0398(17) 0.0143(13) 0.0019(14) 0.0079(12)
C39 0.0357(18) 0.0394(16) 0.0313(15) 0.0157(13) 0.0083(14) 0.0152(13)
C46 0.0379(19) 0.0405(17) 0.0366(16) 0.0185(14) 0.0019(14) 0.0157(14)
C47 0.047(2) 0.0497(19) 0.0326(16) 0.0207(15) 0.0064(15) 0.0213(16)
C49 0.051(2) 0.066(2) 0.0328(17) 0.0238(17) 0.0103(16) 0.0319(19)
C51 0.0336(19) 0.055(2) 0.049(2) 0.0248(17) 0.0093(16) 0.0185(16)
C56 0.044(2) 0.055(2) 0.0337(17) 0.0182(16) 0.0061(15) 0.0032(16)
C59 0.070(3) 0.052(2) 0.048(2) 0.0132(18) 0.019(2) 0.032(2)
C62 0.0349(19) 0.0396(18) 0.052(2) 0.0173(16) -0.0051(16) 0.0046(14)
C66 0.045(3) 0.072(3) 0.062(3) 0.021(2) 0.022(2) 0.022(2)
C73 0.043(4) 0.046(3) 0.043(3) 0.020(3) -0.003(3) 0.000(3)
C78 0.054(6) 0.051(5) 0.044(5) 0.008(4) -0.008(5) -0.007(5)
O13 0.033(5) 0.034(4) 0.038(5) 0.013(4) 0.012(4) 0.008(4)

loop_
_atom_type_symbol
_atom_type_description
_atom_type_scat_dispersion_real
_atom_type_scat_dispersion_imag
_atom_type_scat_source
C C 0.0181 0.0091 'International Tables Vol C Tables 4.2.6.8 and 6.1.1.4'
H H 0.0000 0.0000 'International Tables Vol C Tables 4.2.6.8 and 6.1.1.4'
O O 0.0492 0.0322 'International Tables Vol C Tables 4.2.6.8 and 6.1.1.4'

loop_
_geom_angle_atom_site_label_1
_geom_angle_atom_site_label_2
_geom_angle_atom_site_label_3
_geom_angle
_geom_angle_site_symmetry_1
_geom_angle_site_symmetry_3
_geom_angle_publ_flag
C58 O1 C22 114.7(2) . . ?
C1 O2 H2 109.5 . . ?
C6 O11 H11 109.5 . . ?
O2 C1 C6 120.5(3) . . ?
O2 C1 C19 120.0(3) . . ?
C19 C1 C6 119.5(3) . . ?
O11 C6 C1 116.4(3) . . ?
O11 C6 C24 124.0(3) . . ?
C24 C6 C1 119.5(3) . . ?
C22 C9 C41 107.4(3) . . ?
C43 C9 C22 111.0(2) . . ?
C43 C9 C41 111.3(3) . . ?
C43 C9 C61 109.3(3) . . ?
C61 C9 C22 108.5(3) . . ?
C61 C9 C41 109.2(3) . . ?
C24 C17 C25 120.0(3) . . ?
C28 C17 C24 117.8(3) . . ?
C28 C17 C25 122.0(3) . . ?
C1 C19 H19 119.9 . . ?
C28 C19 C1 120.1(3) . . ?
C28 C19 H19 119.9 . . ?
O1 C22 C9 110.2(2) . . ?
O1 C22 H22 107.7 . . ?
O1 C22 C25 109.4(2) . . ?
C9 C22 H22 107.7 . . ?
C25 C22 C9 113.8(2) . . ?
C25 C22 H22 107.7 . . ?
C6 C24 C17 121.6(3) . . ?
C6 C24 H24 119.2 . . ?
C17 C24 H24 119.2 . . ?
C17 C25 C22 112.4(2) . . ?
C17 C25 H25 107.6 . . ?
C17 C25 C40 111.2(3) . . ?
C22 C25 H25 107.6 . . ?
C22 C25 C40 110.3(2) . . ?
C40 C25 H25 107.6 . . ?
C17 C28 H28 119.3 . . ?
C19 C28 C17 121.4(3) . . ?
C19 C28 H28 119.3 . . ?
C25 C40 H40 107.3 . . ?
C42 C40 C25 110.6(3) . . ?
C42 C40 H40 107.3 . . ?
C45 C40 C25 112.0(3) . . ?
C45 C40 H40 107.3 . . ?
C45 C40 C42 112.0(3) . . ?
C9 C41 H41A 108.8 . . ?
C9 C41 H41B 108.8 . . ?
H41A C41 H41B 107.7 . . ?
C42 C41 C9 113.7(3) . . ?
C42 C41 H41A 108.8 . . ?
C42 C41 H41B 108.8 . . ?
C40 C42 H42A 109.3 . . ?
C40 C42 H42B 109.3 . . ?
C41 C42 C40 111.8(3) . . ?
C41 C42 H42A 109.3 . . ?
C41 C42 H42B 109.3 . . ?
H42A C42 H42B 107.9 . . ?
C9 C43 H43A 118.2 . . ?
C9 C43 H43 116.1 . . ?
C74 C43 C9 123.6(4) . . ?
C74 C43 H43A 118.2 . . ?
C77 C43 C9 127.7(6) . . ?
C77 C43 H43 116.1 . . ?
C52 C45 C40 118.2(3) . . ?
C69 C45 C40 119.9(4) . . ?
C69 C45 C52 121.9(4) . . ?
C45 C52 H52A 109.5 . . ?
C45 C52 H52B 109.5 . . ?
C45 C52 H52C 109.5 . . ?
H52A C52 H52B 109.5 . . ?
H52A C52 H52C 109.5 . . ?
H52B C52 H52C 109.5 . . ?
O1 C58 H58A 109.5 . . ?
O1 C58 H58B 109.5 . . ?
O1 C58 H58C 109.5 . . ?
H58A C58 H58B 109.5 . . ?
H58A C58 H58C 109.5 . . ?
H58B C58 H58C 109.5 . . ?
C9 C61 H61A 109.5 . . ?
C9 C61 H61B 109.5 . . ?
C9 C61 H61C 109.5 . . ?
H61A C61 H61B 109.5 . . ?
H61A C61 H61C 109.5 . . ?
H61B C61 H61C 109.5 . . ?
C45 C69 H69A 120.0 . . ?
C45 C69 H69B 120.0 . . ?
H69A C69 H69B 120.0 . . ?
C43 C74 H74A 120.0 . . ?
C43 C74 H74B 120.0 . . ?
H74A C74 H74B 120.0 . . ?
C43 C77 H77A 120.0 . . ?
C43 C77 H77B 120.0 . . ?
H77A C77 H77B 120.0 . . ?
C57 O3 C36 114.6(2) . . ?
C3 O8 H8 109.5 . . ?
C7 O12 H12 109.5 . . ?
O8 C3 C7 121.1(3) . . ?
O8 C3 C23 119.2(3) . . ?
C23 C3 C7 119.7(3) . . ?
O12 C7 C3 117.0(3) . . ?
O12 C7 C35 123.3(3) . . ?
C3 C7 H7 120.1 . . ?
C35 C7 C3 119.7(3) . . ?
C35 C7 H7 120.1 . . ?
C35 C21 C32 119.6(3) . . ?
C35 C21 C38 118.5(3) . . ?
C38 C21 C32 121.9(3) . . ?
C3 C23 H23 120.0 . . ?
C3 C23 O13 119.9(5) . . ?
C38 C23 C3 120.1(3) . . ?
C38 C23 H23 120.0 . . ?
C38 C23 O13 120.0(5) . . ?
C21 C32 H32 107.3 . . ?
C21 C32 C36 112.2(2) . . ?
C21 C32 C50 112.5(3) . . ?
C36 C32 H32 107.3 . . ?
C36 C32 C50 109.8(3) . . ?
C50 C32 H32 107.3 . . ?
C7 C35 C21 121.1(3) . . ?
C7 C35 H35 119.4 . . ?
C21 C35 H35 119.4 . . ?
O3 C36 C32 110.4(2) . . ?
O3 C36 H36 107.6 . . ?
O3 C36 C37 109.7(2) . . ?
C32 C36 H36 107.6 . . ?
C32 C36 C37 113.7(3) . . ?
C37 C36 H36 107.6 . . ?
C60 C37 C36 110.8(3) . . ?
C60 C37 C63 110.0(3) . . ?
C60 C37 C65 111.1(3) . . ?
C63 C37 C36 108.3(3) . . ?
C63 C37 C65 108.8(3) . . ?
C65 C37 C36 107.7(3) . . ?
C21 C38 H38 119.6 . . ?
C23 C38 C21 120.9(3) . . ?
C23 C38 H38 119.6 . . ?
H48A C48 H48B 108.0 . . ?
C50 C48 H48A 109.4 . . ?
C50 C48 H48B 109.4 . . ?
C50 C48 C65 111.0(3) . . ?
C65 C48 H48A 109.4 . . ?
C65 C48 H48B 109.4 . . ?
C32 C50 H50 107.3 . . ?
C48 C50 C32 110.1(3) . . ?
C48 C50 H50 107.3 . . ?
C55 C50 C32 112.7(3) . . ?
C55 C50 C48 111.9(3) . . ?
C55 C50 H50 107.3 . . ?
C70 C55 C50 120.1(5) . . ?
C70 C55 C71 122.3(5) . . ?
C71 C55 C50 117.5(4) . . ?
O3 C57 H57A 109.5 . . ?
O3 C57 H57B 109.5 . . ?
O3 C57 H57C 109.5 . . ?
H57A C57 H57B 109.5 . . ?
H57A C57 H57C 109.5 . . ?
H57B C57 H57C 109.5 . . ?
C37 C60 H60A 115.6 . . ?
C37 C60 H60 120.7 . . ?
C72 C60 C37 128.8(5) . . ?
C72 C60 H60A 115.6 . . ?
C79 C60 C37 118.6(5) . . ?
C79 C60 H60 120.7 . . ?
C37 C63 H63A 109.5 . . ?
C37 C63 H63B 109.5 . . ?
C37 C63 H63C 109.5 . . ?
H63A C63 H63B 109.5 . . ?
H63A C63 H63C 109.5 . . ?
H63B C63 H63C 109.5 . . ?
C37 C65 H65A 108.8 . . ?
C37 C65 H65B 108.8 . . ?
C48 C65 C37 113.9(3) . . ?
C48 C65 H65A 108.8 . . ?
C48 C65 H65B 108.8 . . ?
H65A C65 H65B 107.7 . . ?
C55 C70 H70A 120.0 . . ?
C55 C70 H70B 120.0 . . ?
H70A C70 H70B 120.0 . . ?
C55 C71 H71A 109.5 . . ?
C55 C71 H71B 109.5 . . ?
C55 C71 H71C 109.5 . . ?
H71A C71 H71B 109.5 . . ?
H71A C71 H71C 109.5 . . ?
H71B C71 H71C 109.5 . . ?
C60 C72 H72A 120.0 . . ?
C60 C72 H72B 120.0 . . ?
H72A C72 H72B 120.0 . . ?
C60 C79 H79A 120.0 . . ?
C60 C79 H79B 120.0 . . ?
H79A C79 H79B 120.0 . . ?
C2 O4 H4 109.5 . . ?
C54 O6 C33 115.2(2) . . ?
C4 O10 H10 109.5 . . ?
O4 C2 C4 117.6(3) . . ?
O4 C2 C10 122.4(3) . . ?
C10 C2 C4 120.0(2) . . ?
O10 C4 C2 122.8(3) . . ?
O10 C4 C80 118.6(3) . . ?
C80 C4 C2 118.6(3) . . ?
C2 C10 H10A 119.2 . . ?
C2 C10 C18 121.7(3) . . ?
C18 C10 H10A 119.2 . . ?
C18 C13 H13A 107.9 . . ?
C18 C13 C33 111.0(2) . . ?
C18 C13 C34 111.8(3) . . ?
C33 C13 H13A 107.9 . . ?
C33 C13 C34 110.2(2) . . ?
C34 C13 H13A 107.9 . . ?
C18 C15 H15 119.4 . . ?
C18 C15 C80 121.1(3) . . ?
C80 C15 H15 119.4 . . ?
C33 C16 C29 107.4(3) . . ?
C53 C16 C29 111.0(3) . . ?
C53 C16 C33 110.9(2) . . ?
C53 C16 C68 109.9(3) . . ?
C68 C16 C29 109.0(3) . . ?
C68 C16 C33 108.7(3) . . ?
C10 C18 C13 120.8(3) . . ?
C15 C18 C10 117.7(3) . . ?
C15 C18 C13 121.4(3) . . ?
C16 C29 H29A 108.9 . . ?
C16 C29 H29B 108.9 . . ?
H29A C29 H29B 107.7 . . ?
C44 C29 C16 113.4(3) . . ?
C44 C29 H29A 108.9 . . ?
C44 C29 H29B 108.9 . . ?
C64 C31 C34 117.5(3) . . ?
C67 C31 C34 120.2(4) . . ?
C67 C31 C64 122.3(4) . . ?
O6 C33 C13 109.4(2) . . ?
O6 C33 C16 108.6(2) . . ?
O6 C33 H33 107.9 . . ?
C13 C33 C16 114.8(2) . . ?
C13 C33 H33 107.9 . . ?
C16 C33 H33 107.9 . . ?
C13 C34 H34 107.2 . . ?
C31 C34 C13 112.3(2) . . ?
C31 C34 H34 107.2 . . ?
C31 C34 C44 112.3(3) . . ?
C44 C34 C13 110.3(3) . . ?
C44 C34 H34 107.2 . . ?
C29 C44 C34 111.1(3) . . ?
C29 C44 H44A 109.4 . . ?
C29 C44 H44B 109.4 . . ?
C34 C44 H44A 109.4 . . ?
C34 C44 H44B 109.4 . . ?
H44A C44 H44B 108.0 . . ?
C16 C53 H53A 117.0 . . ?
C16 C53 H53 118.1 . . ?
C75 C53 C16 125.9(5) . . ?
C75 C53 H53A 117.0 . . ?
C76 C53 C16 123.7(4) . . ?
C76 C53 H53 118.1 . . ?
O6 C54 H54A 109.5 . . ?
O6 C54 H54B 109.5 . . ?
O6 C54 H54C 109.5 . . ?
H54A C54 H54B 109.5 . . ?
H54A C54 H54C 109.5 . . ?
H54B C54 H54C 109.5 . . ?
C31 C64 H64A 109.5 . . ?
C31 C64 H64B 109.5 . . ?
C31 C64 H64C 109.5 . . ?
H64A C64 H64B 109.5 . . ?
H64A C64 H64C 109.5 . . ?
H64B C64 H64C 109.5 . . ?
C31 C67 H67A 120.0 . . ?
C31 C67 H67B 120.0 . . ?
H67A C67 H67B 120.0 . . ?
C16 C68 H68A 109.5 . . ?
C16 C68 H68B 109.5 . . ?
C16 C68 H68C 109.5 . . ?
H68A C68 H68B 109.5 . . ?
H68A C68 H68C 109.5 . . ?
H68B C68 H68C 109.5 . . ?
C53 C75 H75A 120.0 . . ?
C53 C75 H75B 120.0 . . ?
H75A C75 H75B 120.0 . . ?
C53 C76 H76A 120.0 . . ?
C53 C76 H76B 120.0 . . ?
H76A C76 H76B 120.0 . . ?
C4 C80 C15 120.9(3) . . ?
C4 C80 H80 119.6 . . ?
C15 C80 H80 119.6 . . ?
C5 O5 H5 109.5 . . ?
C56 O7 C26 115.9(2) . . ?
C11 O9 H9 109.5 . . ?
O5 C5 C8 122.5(3) . . ?
O5 C5 C11 117.6(3) . . ?
C8 C5 C11 120.0(3) . . ?
C5 C8 H8A 119.1 . . ?
C5 C8 C12 121.8(3) . . ?
C12 C8 H8A 119.1 . . ?
O9 C11 C5 122.6(3) . . ?
O9 C11 C14 119.0(3) . . ?
C14 C11 C5 118.4(3) . . ?
C8 C12 C27 120.3(3) . . ?
C20 C12 C8 117.7(3) . . ?
C20 C12 C27 122.0(3) . . ?
C11 C14 H14 119.4 . . ?
C11 C14 C20 121.2(3) . . ?
C20 C14 H14 119.4 . . ?
C12 C20 H20 119.5 . . ?
C14 C20 C12 121.0(3) . . ?
C14 C20 H20 119.5 . . ?
O7 C26 H26 107.7 . . ?
O7 C26 C27 109.3(2) . . ?
O7 C26 C30 109.3(2) . . ?
C27 C26 H26 107.7 . . ?
C27 C26 C30 114.9(3) . . ?
C30 C26 H26 107.7 . . ?
C12 C27 C26 111.4(2) . . ?
C12 C27 H27 107.5 . . ?
C12 C27 C39 111.6(3) . . ?
C26 C27 H27 107.5 . . ?
C26 C27 C39 111.1(2) . . ?
C39 C27 H27 107.5 . . ?
C46 C30 C26 107.9(3) . . ?
C46 C30 C51 109.6(3) . . ?
C51 C30 C26 108.6(3) . . ?
C62 C30 C26 110.3(3) . . ?
C62 C30 C46 111.5(3) . . ?
C62 C30 C51 108.8(3) . . ?
C27 C39 H39 107.4 . . ?
C47 C39 C27 110.3(3) . . ?
C47 C39 H39 107.4 . . ?
C49 C39 C27 112.1(3) . . ?
C49 C39 H39 107.4 . . ?
C49 C39 C47 112.0(3) . . ?
C30 C46 H46A 109.0 . . ?
C30 C46 H46B 109.0 . . ?
H46A C46 H46B 107.8 . . ?
C47 C46 C30 113.1(3) . . ?
C47 C46 H46A 109.0 . . ?
C47 C46 H46B 109.0 . . ?
C39 C47 H47A 109.5 . . ?
C39 C47 H47B 109.5 . . ?
C46 C47 C39 110.8(3) . . ?
C46 C47 H47A 109.5 . . ?
C46 C47 H47B 109.5 . . ?
H47A C47 H47B 108.1 . . ?
C59 C49 C39 118.7(4) . . ?
C66 C49 C39 119.9(4) . . ?
C66 C49 C59 121.5(4) . . ?
C30 C51 H51A 109.5 . . ?
C30 C51 H51B 109.5 . . ?
C30 C51 H51C 109.5 . . ?
H51A C51 H51B 109.5 . . ?
H51A C51 H51C 109.5 . . ?
H51B C51 H51C 109.5 . . ?
O7 C56 H56A 109.5 . . ?
O7 C56 H56B 109.5 . . ?
O7 C56 H56C 109.5 . . ?
H56A C56 H56B 109.5 . . ?
H56A C56 H56C 109.5 . . ?
H56B C56 H56C 109.5 . . ?
C49 C59 H59A 109.5 . . ?
C49 C59 H59B 109.5 . . ?
C49 C59 H59C 109.5 . . ?
H59A C59 H59B 109.5 . . ?
H59A C59 H59C 109.5 . . ?
H59B C59 H59C 109.5 . . ?
C30 C62 H62A 118.2 . . ?
C30 C62 H62 119.0 . . ?
C73 C62 C30 123.6(4) . . ?
C73 C62 H62A 118.2 . . ?
C78 C62 C30 122.0(6) . . ?
C78 C62 H62 119.0 . . ?
C49 C66 H66A 120.0 . . ?
C49 C66 H66B 120.0 . . ?
H66A C66 H66B 120.0 . . ?
C62 C73 H73A 120.0 . . ?
C62 C73 H73B 120.0 . . ?
H73A C73 H73B 120.0 . . ?
C62 C78 H78A 120.0 . . ?
C62 C78 H78B 120.0 . . ?
H78A C78 H78B 120.0 . . ?
C23 O13 H13 109.5 . . ?

loop_
_geom_bond_atom_site_label_1
_geom_bond_atom_site_label_2
_geom_bond_distance
_geom_bond_site_symmetry_2
_geom_bond_publ_flag
O1 C22 1.438(4) . ?
O1 C58 1.427(4) . ?
O2 H2 0.8400 . ?
O2 C1 1.364(4) . ?
O11 H11 0.8400 . ?
O11 C6 1.358(4) . ?
C1 C6 1.406(4) . ?
C1 C19 1.387(4) . ?
C6 C24 1.383(4) . ?
C9 C22 1.541(4) . ?
C9 C41 1.543(5) . ?
C9 C43 1.517(5) . ?
C9 C61 1.533(5) . ?
C17 C24 1.396(4) . ?
C17 C25 1.508(4) . ?
C17 C28 1.396(4) . ?
C19 H19 0.9500 . ?
C19 C28 1.384(5) . ?
C22 H22 1.0000 . ?
C22 C25 1.538(4) . ?
C24 H24 0.9500 . ?
C25 H25 1.0000 . ?
C25 C40 1.558(4) . ?
C28 H28 0.9500 . ?
C40 H40 1.0000 . ?
C40 C42 1.531(5) . ?
C40 C45 1.515(5) . ?
C41 H41A 0.9900 . ?
C41 H41B 0.9900 . ?
C41 C42 1.524(5) . ?
C42 H42A 0.9900 . ?
C42 H42B 0.9900 . ?
C43 H43A 0.9500 . ?
C43 H43 0.9500 . ?
C43 C74 1.369(8) . ?
C43 C77 1.327(11) . ?
C45 C52 1.478(6) . ?
C45 C69 1.338(6) . ?
C52 H52A 0.9800 . ?
C52 H52B 0.9800 . ?
C52 H52C 0.9800 . ?
C58 H58A 0.9800 . ?
C58 H58B 0.9800 . ?
C58 H58C 0.9800 . ?
C61 H61A 0.9800 . ?
C61 H61B 0.9800 . ?
C61 H61C 0.9800 . ?
C69 H69A 0.9500 . ?
C69 H69B 0.9500 . ?
C74 H74A 0.9500 . ?
C74 H74B 0.9500 . ?
C77 H77A 0.9500 . ?
C77 H77B 0.9500 . ?
O3 C36 1.437(4) . ?
O3 C57 1.429(4) . ?
O8 H8 0.8400 . ?
O8 C3 1.375(4) . ?
O12 H12 0.8400 . ?
O12 C7 1.355(4) . ?
C3 C7 1.392(4) . ?
C3 C23 1.388(4) . ?
C7 H7 0.9500 . ?
C7 C35 1.388(5) . ?
C21 C32 1.515(4) . ?
C21 C35 1.389(4) . ?
C21 C38 1.395(4) . ?
C23 H23 0.9500 . ?
C23 C38 1.385(5) . ?
C23 O13 1.389(9) . ?
C32 H32 1.0000 . ?
C32 C36 1.531(5) . ?
C32 C50 1.556(4) . ?
C35 H35 0.9500 . ?
C36 H36 1.0000 . ?
C36 C37 1.543(5) . ?
C37 C60 1.515(5) . ?
C37 C63 1.531(5) . ?
C37 C65 1.538(5) . ?
C38 H38 0.9500 . ?
C48 H48A 0.9900 . ?
C48 H48B 0.9900 . ?
C48 C50 1.523(5) . ?
C48 C65 1.526(6) . ?
C50 H50 1.0000 . ?
C50 C55 1.515(6) . ?
C55 C70 1.346(7) . ?
C55 C71 1.474(7) . ?
C57 H57A 0.9800 . ?
C57 H57B 0.9800 . ?
C57 H57C 0.9800 . ?
C60 H60A 0.9500 . ?
C60 H60 0.9500 . ?
C60 C72 1.326(8) . ?
C60 C79 1.382(13) . ?
C63 H63A 0.9800 . ?
C63 H63B 0.9800 . ?
C63 H63C 0.9800 . ?
C65 H65A 0.9900 . ?
C65 H65B 0.9900 . ?
C70 H70A 0.9500 . ?
C70 H70B 0.9500 . ?
C71 H71A 0.9800 . ?
C71 H71B 0.9800 . ?
C71 H71C 0.9800 . ?
C72 H72A 0.9500 . ?
C72 H72B 0.9500 . ?
C79 H79A 0.9500 . ?
C79 H79B 0.9500 . ?
O4 H4 0.8400 . ?
O4 C2 1.376(3) . ?
O6 C33 1.443(3) . ?
O6 C54 1.418(4) . ?
O10 H10 0.8400 . ?
O10 C4 1.359(4) . ?
C2 C4 1.406(4) . ?
C2 C10 1.379(4) . ?
C4 C80 1.383(4) . ?
C10 H10A 0.9500 . ?
C10 C18 1.398(4) . ?
C13 H13A 1.0000 . ?
C13 C18 1.516(4) . ?
C13 C33 1.537(4) . ?
C13 C34 1.554(4) . ?
C15 H15 0.9500 . ?
C15 C18 1.388(4) . ?
C15 C80 1.390(5) . ?
C16 C29 1.544(4) . ?
C16 C33 1.542(4) . ?
C16 C53 1.512(5) . ?
C16 C68 1.538(5) . ?
C29 H29A 0.9900 . ?
C29 H29B 0.9900 . ?
C29 C44 1.527(5) . ?
C31 C34 1.516(5) . ?
C31 C64 1.482(6) . ?
C31 C67 1.328(6) . ?
C33 H33 1.0000 . ?
C34 H34 1.0000 . ?
C34 C44 1.528(5) . ?
C44 H44A 0.9900 . ?
C44 H44B 0.9900 . ?
C53 H53A 0.9500 . ?
C53 H53 0.9500 . ?
C53 C75 1.335(9) . ?
C53 C76 1.417(10) . ?
C54 H54A 0.9800 . ?
C54 H54B 0.9800 . ?
C54 H54C 0.9800 . ?
C64 H64A 0.9800 . ?
C64 H64B 0.9800 . ?
C64 H64C 0.9800 . ?
C67 H67A 0.9500 . ?
C67 H67B 0.9500 . ?
C68 H68A 0.9800 . ?
C68 H68B 0.9800 . ?
C68 H68C 0.9800 . ?
C75 H75A 0.9500 . ?
C75 H75B 0.9500 . ?
C76 H76A 0.9500 . ?
C76 H76B 0.9500 . ?
C80 H80 0.9500 . ?
O5 H5 0.8400 . ?
O5 C5 1.372(3) . ?
O7 C26 1.435(3) . ?
O7 C56 1.417(4) . ?
O9 H9 0.8400 . ?
O9 C11 1.354(4) . ?
C5 C8 1.385(4) . ?
C5 C11 1.408(4) . ?
C8 H8A 0.9500 . ?
C8 C12 1.398(4) . ?
C11 C14 1.386(4) . ?
C12 C20 1.392(4) . ?
C12 C27 1.514(4) . ?
C14 H14 0.9500 . ?
C14 C20 1.390(5) . ?
C20 H20 0.9500 . ?
C26 H26 1.0000 . ?
C26 C27 1.532(4) . ?
C26 C30 1.536(5) . ?
C27 H27 1.0000 . ?
C27 C39 1.551(4) . ?
C30 C46 1.535(4) . ?
C30 C51 1.535(5) . ?
C30 C62 1.529(5) . ?
C39 H39 1.0000 . ?
C39 C47 1.532(5) . ?
C39 C49 1.517(5) . ?
C46 H46A 0.9900 . ?
C46 H46B 0.9900 . ?
C46 C47 1.518(5) . ?
C47 H47A 0.9900 . ?
C47 H47B 0.9900 . ?
C49 C59 1.452(6) . ?
C49 C66 1.365(7) . ?
C51 H51A 0.9800 . ?
C51 H51B 0.9800 . ?
C51 H51C 0.9800 . ?
C56 H56A 0.9800 . ?
C56 H56B 0.9800 . ?
C56 H56C 0.9800 . ?
C59 H59A 0.9800 . ?
C59 H59B 0.9800 . ?
C59 H59C 0.9800 . ?
C62 H62A 0.9500 . ?
C62 H62 0.9500 . ?
C62 C73 1.400(8) . ?
C62 C78 1.402(12) . ?
C66 H66A 0.9500 . ?
C66 H66B 0.9500 . ?
C73 H73A 0.9500 . ?
C73 H73B 0.9500 . ?
C78 H78A 0.9500 . ?
C78 H78B 0.9500 . ?
O13 H13 0.8400 . ?

loop_
_geom_torsion_atom_site_label_1
_geom_torsion_atom_site_label_2
_geom_torsion_atom_site_label_3
_geom_torsion_atom_site_label_4
_geom_torsion
_geom_torsion_site_symmetry_1
_geom_torsion_site_symmetry_2
_geom_torsion_site_symmetry_3
_geom_torsion_site_symmetry_4
_geom_torsion_publ_flag
O1 C22 C25 C17 -54.6(3) . . . . ?
O1 C22 C25 C40 -179.3(2) . . . . ?
O2 C1 C6 O11 2.3(4) . . . . ?
O2 C1 C6 C24 -175.4(3) . . . . ?
O2 C1 C19 C28 175.2(3) . . . . ?
O11 C6 C24 C17 -178.2(3) . . . . ?
C1 C6 C24 C17 -0.8(5) . . . . ?
C1 C19 C28 C17 1.1(5) . . . . ?
C6 C1 C19 C28 -3.1(5) . . . . ?
C9 C22 C25 C17 -178.4(2) . . . . ?
C9 C22 C25 C40 56.8(3) . . . . ?
C9 C41 C42 C40 -56.4(4) . . . . ?
C17 C25 C40 C42 -179.2(3) . . . . ?
C17 C25 C40 C45 55.1(4) . . . . ?
C19 C1 C6 O11 -179.5(3) . . . . ?
C19 C1 C6 C24 2.9(4) . . . . ?
C22 C9 C41 C42 55.1(4) . . . . ?
C22 C9 C43 C74 -139.7(5) . . . . ?
C22 C9 C43 C77 112.1(7) . . . . ?
C22 C25 C40 C42 -53.8(3) . . . . ?
C22 C25 C40 C45 -179.5(3) . . . . ?
C24 C17 C25 C22 116.4(3) . . . . ?
C24 C17 C25 C40 -119.4(3) . . . . ?
C24 C17 C28 C19 1.0(4) . . . . ?
C25 C17 C24 C6 175.8(3) . . . . ?
C25 C17 C28 C19 -175.9(3) . . . . ?
C25 C40 C42 C41 54.0(4) . . . . ?
C25 C40 C45 C52 55.2(4) . . . . ?
C25 C40 C45 C69 -126.1(4) . . . . ?
C28 C17 C24 C6 -1.1(4) . . . . ?
C28 C17 C25 C22 -66.8(4) . . . . ?
C28 C17 C25 C40 57.4(4) . . . . ?
C41 C9 C22 O1 -179.3(2) . . . . ?
C41 C9 C22 C25 -55.9(3) . . . . ?
C41 C9 C43 C74 -20.1(6) . . . . ?
C41 C9 C43 C77 -128.3(7) . . . . ?
C42 C40 C45 C52 -69.7(4) . . . . ?
C42 C40 C45 C69 109.0(4) . . . . ?
C43 C9 C22 O1 -57.4(3) . . . . ?
C43 C9 C22 C25 66.0(3) . . . . ?
C43 C9 C41 C42 -66.6(4) . . . . ?
C45 C40 C42 C41 179.7(3) . . . . ?
C58 O1 C22 C9 -123.8(3) . . . . ?
C58 O1 C22 C25 110.3(3) . . . . ?
C61 C9 C22 O1 62.7(3) . . . . ?
C61 C9 C22 C25 -173.9(3) . . . . ?
C61 C9 C41 C42 172.6(3) . . . . ?
C61 C9 C43 C74 100.7(5) . . . . ?
C61 C9 C43 C77 -7.5(8) . . . . ?
O3 C36 C37 C60 -57.2(4) . . . . ?
O3 C36 C37 C63 63.6(3) . . . . ?
O3 C36 C37 C65 -178.9(3) . . . . ?
O8 C3 C7 O12 2.9(5) . . . . ?
O8 C3 C7 C35 -175.6(3) . . . . ?
O8 C3 C23 C38 175.1(3) . . . . ?
O8 C3 C23 O13 -1.5(6) . . . . ?
O12 C7 C35 C21 -178.6(3) . . . . ?
C3 C7 C35 C21 -0.2(5) . . . . ?
C3 C23 C38 C21 1.3(5) . . . . ?
C7 C3 C23 C38 -2.5(5) . . . . ?
C7 C3 C23 O13 -179.1(5) . . . . ?
C21 C32 C36 O3 -53.0(3) . . . . ?
C21 C32 C36 C37 -176.7(2) . . . . ?
C21 C32 C50 C48 177.9(3) . . . . ?
C21 C32 C50 C55 52.2(4) . . . . ?
C23 C3 C7 O12 -179.6(3) . . . . ?
C23 C3 C7 C35 1.9(5) . . . . ?
C32 C21 C35 C7 177.4(3) . . . . ?
C32 C21 C38 C23 -177.9(3) . . . . ?
C32 C36 C37 C60 66.9(3) . . . . ?
C32 C36 C37 C63 -172.3(3) . . . . ?
C32 C36 C37 C65 -54.8(4) . . . . ?
C32 C50 C55 C70 -129.1(4) . . . . ?
C32 C50 C55 C71 52.5(5) . . . . ?
C35 C21 C32 C36 109.9(3) . . . . ?
C35 C21 C32 C50 -125.6(3) . . . . ?
C35 C21 C38 C23 0.5(5) . . . . ?
C36 C32 C50 C48 -56.4(4) . . . . ?
C36 C32 C50 C55 177.9(3) . . . . ?
C36 C37 C60 C72 115.0(6) . . . . ?
C36 C37 C60 C79 -143.2(7) . . . . ?
C36 C37 C65 C48 54.1(4) . . . . ?
C38 C21 C32 C36 -71.8(4) . . . . ?
C38 C21 C32 C50 52.7(4) . . . . ?
C38 C21 C35 C7 -1.0(5) . . . . ?
C48 C50 C55 C70 106.2(5) . . . . ?
C48 C50 C55 C71 -72.2(5) . . . . ?
C50 C32 C36 O3 -178.9(2) . . . . ?
C50 C32 C36 C37 57.4(3) . . . . ?
C50 C48 C65 C37 -57.0(5) . . . . ?
C57 O3 C36 C32 106.4(3) . . . . ?
C57 O3 C36 C37 -127.5(3) . . . . ?
C60 C37 C65 C48 -67.4(4) . . . . ?
C63 C37 C60 C72 -4.7(7) . . . . ?
C63 C37 C60 C79 97.1(7) . . . . ?
C63 C37 C65 C48 171.2(3) . . . . ?
C65 C37 C60 C72 -125.4(6) . . . . ?
C65 C37 C60 C79 -23.5(7) . . . . ?
C65 C48 C50 C32 56.3(4) . . . . ?
C65 C48 C50 C55 -177.6(3) . . . . ?
O4 C2 C4 O10 1.2(4) . . . . ?
O4 C2 C4 C80 -179.8(3) . . . . ?
O4 C2 C10 C18 179.3(3) . . . . ?
O10 C4 C80 C15 179.5(3) . . . . ?
C2 C4 C80 C15 0.5(5) . . . . ?
C2 C10 C18 C13 -178.5(3) . . . . ?
C2 C10 C18 C15 0.4(4) . . . . ?
C4 C2 C10 C18 0.2(4) . . . . ?
C10 C2 C4 O10 -179.6(3) . . . . ?
C10 C2 C4 C80 -0.7(4) . . . . ?
C13 C34 C44 C29 56.4(3) . . . . ?
C16 C29 C44 C34 -58.3(4) . . . . ?
C18 C13 C33 O6 -57.9(3) . . . . ?
C18 C13 C33 C16 179.7(2) . . . . ?
C18 C13 C34 C31 55.6(3) . . . . ?
C18 C13 C34 C44 -178.3(2) . . . . ?
C18 C15 C80 C4 0.1(5) . . . . ?
C29 C16 C33 O6 -176.8(2) . . . . ?
C29 C16 C33 C13 -53.9(3) . . . . ?
C29 C16 C53 C75 -126.1(5) . . . . ?
C29 C16 C53 C76 -20.4(7) . . . . ?
C31 C34 C44 C29 -177.4(3) . . . . ?
C33 C13 C18 C10 107.6(3) . . . . ?
C33 C13 C18 C15 -71.2(4) . . . . ?
C33 C13 C34 C31 179.5(3) . . . . ?
C33 C13 C34 C44 -54.4(3) . . . . ?
C33 C16 C29 C44 54.7(3) . . . . ?
C33 C16 C53 C75 114.8(5) . . . . ?
C33 C16 C53 C76 -139.6(6) . . . . ?
C34 C13 C18 C10 -129.0(3) . . . . ?
C34 C13 C18 C15 52.2(4) . . . . ?
C34 C13 C33 O6 177.7(2) . . . . ?
C34 C13 C33 C16 55.3(3) . . . . ?
C53 C16 C29 C44 -66.6(4) . . . . ?
C53 C16 C33 O6 -55.4(3) . . . . ?
C53 C16 C33 C13 67.4(3) . . . . ?
C54 O6 C33 C13 106.5(3) . . . . ?
C54 O6 C33 C16 -127.5(3) . . . . ?
C64 C31 C34 C13 57.1(4) . . . . ?
C64 C31 C34 C44 -67.9(4) . . . . ?
C67 C31 C34 C13 -124.6(4) . . . . ?
C67 C31 C34 C44 110.4(4) . . . . ?
C68 C16 C29 C44 172.2(3) . . . . ?
C68 C16 C33 O6 65.4(3) . . . . ?
C68 C16 C33 C13 -171.7(3) . . . . ?
C68 C16 C53 C75 -5.4(6) . . . . ?
C68 C16 C53 C76 100.2(6) . . . . ?
C80 C15 C18 C10 -0.6(5) . . . . ?
C80 C15 C18 C13 178.3(3) . . . . ?
O5 C5 C8 C12 179.7(3) . . . . ?
O5 C5 C11 O9 0.4(4) . . . . ?
O5 C5 C11 C14 -179.3(3) . . . . ?
O7 C26 C27 C12 -58.6(3) . . . . ?
O7 C26 C27 C39 176.3(2) . . . . ?
O7 C26 C30 C46 -176.2(2) . . . . ?
O7 C26 C30 C51 65.1(3) . . . . ?
O7 C26 C30 C62 -54.1(3) . . . . ?
O9 C11 C14 C20 179.9(3) . . . . ?
C5 C8 C12 C20 -0.5(4) . . . . ?
C5 C8 C12 C27 -178.5(3) . . . . ?
C5 C11 C14 C20 -0.4(4) . . . . ?
C8 C5 C11 O9 179.6(3) . . . . ?
C8 C5 C11 C14 -0.1(4) . . . . ?
C8 C12 C20 C14 0.0(4) . . . . ?
C8 C12 C27 C26 106.2(3) . . . . ?
C8 C12 C27 C39 -129.0(3) . . . . ?
C11 C5 C8 C12 0.6(4) . . . . ?
C11 C14 C20 C12 0.4(5) . . . . ?
C12 C27 C39 C47 -177.8(3) . . . . ?
C12 C27 C39 C49 56.7(4) . . . . ?
C20 C12 C27 C26 -71.7(3) . . . . ?
C20 C12 C27 C39 53.1(4) . . . . ?
C26 C27 C39 C47 -52.8(3) . . . . ?
C26 C27 C39 C49 -178.3(3) . . . . ?
C26 C30 C46 C47 55.7(4) . . . . ?
C26 C30 C62 C73 -138.7(5) . . . . ?
C26 C30 C62 C78 113.9(7) . . . . ?
C27 C12 C20 C14 178.0(3) . . . . ?
C27 C26 C30 C46 -52.8(3) . . . . ?
C27 C26 C30 C51 -171.6(3) . . . . ?
C27 C26 C30 C62 69.2(3) . . . . ?
C27 C39 C47 C46 56.3(4) . . . . ?
C27 C39 C49 C59 57.4(4) . . . . ?
C27 C39 C49 C66 -124.1(4) . . . . ?
C30 C26 C27 C12 178.1(2) . . . . ?
C30 C26 C27 C39 53.0(3) . . . . ?
C30 C46 C47 C39 -59.6(4) . . . . ?
C46 C30 C62 C73 -18.9(6) . . . . ?
C46 C30 C62 C78 -126.2(6) . . . . ?
C47 C39 C49 C59 -67.2(4) . . . . ?
C47 C39 C49 C66 111.4(4) . . . . ?
C49 C39 C47 C46 -178.1(3) . . . . ?
C51 C30 C46 C47 173.8(3) . . . . ?
C51 C30 C62 C73 102.1(5) . . . . ?
C51 C30 C62 C78 -5.2(7) . . . . ?
C56 O7 C26 C27 106.5(3) . . . . ?
C56 O7 C26 C30 -126.9(3) . . . . ?
C62 C30 C46 C47 -65.7(4) . . . . ?
O13 C23 C38 C21 177.9(5) . . . . ?
